data_2005580
loop_
_publ_author_name
'Long, D.-L.'
'Xin, X.-Q.'
'Huang, X.-Y.'

_publ_contact_author
;
        Xin-quan Xin
        State Key Laboratory of Coordination Chemistry
        Coordination Chemistry Institute
        Nanjing University
        Nanjing 210093
        P. R. China
;
_publ_section_title
;(Dimercaptomethylenepropanedinitrilato-<i>S</i>,<i>S</i>')(pyridine)(triphenylphosphine)palladium(II)--Acetonitrile
 (1/1)
;
_journal_issue 11
_journal_name_full 'Acta Crystallographica Section C'
_journal_page_first 2724
_journal_page_last 2726
_journal_paper_doi 10.1107/S0108270196004040
_journal_volume 52
_journal_year 1996
_chemical_formula_iupac '[Pd (C4 N2 S2) (C5 H5 N) (C18 H15 P)]'
_chemical_formula_moiety 'C27 H20 N3 P Pd S2, C2 H3 N'
_chemical_formula_sum 'C29 H23 N4 P Pd S2'
_chemical_formula_weight 629.02
_space_group_IT_number 2
_symmetry_cell_setting triclinic
_symmetry_space_group_name_Hall '-P 1'
_symmetry_space_group_name_H-M 'P -1'
_atom_type_scat_source IntTabIV
_cell_angle_alpha 93.56(2)
_cell_angle_beta 94.94(2)
_cell_angle_gamma 94.31(3)
_cell_formula_units_Z 2
_cell_length_a 9.733(1)
_cell_length_b 10.601(6)
_cell_length_c 13.835(4)
_cell_measurement_reflns_used 25
_cell_measurement_temperature 296
_cell_measurement_theta_max 14.93
_cell_measurement_theta_min 14.06
_cell_volume 1414.8(9)
_computing_cell_refinement 'CAD-4 Software'
_computing_data_collection 'CAD-4 Software (Enraf-Nonius, 1989)'
_computing_data_reduction TEXSAN
_computing_molecular_graphics 'ORTEPII (Johnson, 1976), PLUTO (Motherwell & Clegg, 1978)'
_computing_structure_refinement TEXSAN
_computing_structure_solution 'MITHRIL (Gilmore, 1983)'
_diffrn_measurement_device 'Enraf-Nonius CAD-4'
_diffrn_measurement_method '\w/2\q scans'
_diffrn_radiation_type MoK\a
_diffrn_radiation_wavelength 0.71073
_diffrn_reflns_limit_h_max 11
_diffrn_reflns_limit_h_min 0
_diffrn_reflns_limit_k_max 12
_diffrn_reflns_limit_k_min -12
_diffrn_reflns_limit_l_max 16
_diffrn_reflns_limit_l_min -16
_diffrn_reflns_number 4979
_diffrn_reflns_theta_max 25
_diffrn_standards_decay_% 1.1
_diffrn_standards_interval_count 300
_diffrn_standards_number 3
_exptl_absorpt_coefficient_mu 0.868
_exptl_absorpt_correction_T_max 0.88
_exptl_absorpt_correction_T_min 0.73
_exptl_absorpt_correction_type 'empirical, \y scans (TEXSAN; Molecular Structure Corporation, 1987)'
_exptl_crystal_colour orange
_exptl_crystal_density_diffrn 1.48
_exptl_crystal_density_meas ?
_exptl_crystal_description Needle
_exptl_crystal_size_max 0.90
_exptl_crystal_size_mid 0.25
_exptl_crystal_size_min 0.15
_refine_diff_density_max 0.88
_refine_diff_density_min -1.12
_refine_ls_extinction_method none
_refine_ls_goodness_of_fit_obs 1.35
_refine_ls_hydrogen_treatment 'H atoms: see text'
_refine_ls_number_parameters 334
_refine_ls_number_reflns 4417
_refine_ls_R_factor_obs 0.037
_refine_ls_shift/esd_max 0.05
_refine_ls_structure_factor_coef F
_refine_ls_weighting_details w=1/\s^2^(F)
_refine_ls_weighting_scheme calc
_refine_ls_wR_factor_obs 0.048
_reflns_number_observed 4417
_reflns_number_total 4979
_reflns_observed_criterion I>3\s(I)
_cod_data_source_file bm1065.cif
_cod_data_source_block default
_cod_depositor_comments
;
The following automatic conversions were performed:
'_symmetry_cell_setting' value 'Triclinic' changed to 'triclinic'
according to '/home/saulius/struct/CIF-dictionaries/cif_core.dic'
dictionary named 'cif_core.dic' version 2.4.1 from 2010-06-29.

Automatic conversion script
Id: cif_fix_enum 1527 2010-12-29 10:47:43Z saulius 

The following automatic conversions were performed:

'_symmetry_cell_setting' value 'Triclinic' changed to 'triclinic'
according to /home/saulius/struct/CIF-dictionaries/cif_core.dic
dictionary named 'cif_core.dic' version 2.4.1 from 2010-06-29.

Automatic conversion script
Id: cif_fix_values 1715 2011-07-08 13:25:40Z adriana 

The following automatic conversions were performed:

'_exptl_crystal_density_meas' value 'not measured' was changed to '?'
- the value is perceived as not measured.

Automatic conversion script
Id: cif_fix_values 3008 2015-01-20 13:52:24Z robertas 

The following automatic conversions were performed:

'_refine_ls_weighting_scheme' value ' w=1/\s^2^(F)' was changed to
'calc'. New tag '_refine_ls_weighting_details' was created. The value
of the new tag was set to 'w=1/\s^2^(F)'.

Automatic conversion script
Id: cif_fix_values 3143 2015-03-26 13:38:13Z robertas 
;
_cod_original_cell_volume 1415(2)
_cod_database_code 2005580

loop_
_symmetry_equiv_pos_as_xyz
x,y,z
-x,-y,-z

loop_
_atom_site_aniso_label
_atom_site_aniso_U_11
_atom_site_aniso_U_22
_atom_site_aniso_U_33
_atom_site_aniso_U_12
_atom_site_aniso_U_13
_atom_site_aniso_U_23
_atom_site_aniso_type_symbol
Pd .0370(2) .0420(2) .0333(2) .00190(10) .00300(10) .00370(10) Pd
S1 .0605(6) .0482(5) .0413(5) .0019(4) .0088(4) .0081(4) S
S2 .0683(6) .0580(6) .0391(5) .0013(4) .0137(4) .0007(4) S
P .0338(4) .0411(5) .0345(4) .0017(4) .0045(3) .0049(3) P
N1 .040(2) .046(2) .0380(10) .0060(10) -.0020(10) .0030(10) N
N2 .083(3) .075(3) .084(3) .022(2) .024(2) .025(2) N
N3 .092(3) .099(3) .068(3) .020(2) .036(2) .020(2) N
C1 .039(2) .050(2) .055(2) .005(2) -.002(2) .003(2) C
C2 .050(2) .053(2) .072(3) -.005(2) -.002(2) .006(2) C
C3 .071(3) .046(2) .081(3) .000(2) -.005(2) .005(2) C
C4 .063(3) .061(3) .079(3) .025(2) -.002(2) .001(2) C
C5 .040(2) .060(2) .060(2) .009(2) .002(2) .001(2) C
C6 .035(2) .062(2) .042(2) .007(2) .0040(10) .009(2) C
C7 .041(2) .069(3) .047(2) .010(2) .010(2) .018(2) C
C8 .048(2) .074(3) .058(2) .015(2) .015(2) .025(2) C
C9 .052(2) .068(3) .058(2) .007(2) .016(2) .024(2) C
C21 .036(2) .042(2) .044(2) .0040(10) .0100(10) .0070(10) C
C22 .055(2) .051(2) .050(2) .010(2) .007(2) .003(2) C
C23 .074(3) .056(2) .064(3) .016(2) .019(2) -.002(2) C
C24 .062(2) .056(2) .081(3) .021(2) .023(2) .019(2) C
C25 .045(2) .065(3) .072(3) .015(2) .009(2) .025(2) C
C26 .042(2) .052(2) .050(2) .004(2) .005(2) .009(2) C
C31 .036(2) .042(2) .036(2) .0020(10) .0040(10) .0060(10) C
C32 .047(2) .061(2) .039(2) .001(2) .008(2) .008(2) C
C33 .061(3) .072(3) .039(2) -.002(2) -.008(2) .002(2) C
C34 .044(2) .088(3) .060(3) -.002(2) -.009(2) .000(2) C
C35 .039(2) .104(4) .062(3) -.014(2) .008(2) .004(2) C
C36 .046(2) .070(3) .041(2) -.005(2) .006(2) .006(2) C
C41 .040(2) .048(2) .035(2) -.0040(10) .0020(10) .0040(10) C
C42 .043(2) .073(3) .064(2) .001(2) .011(2) .017(2) C
C43 .052(3) .096(4) .079(3) -.016(2) .018(2) .023(3) C
C44 .081(3) .072(3) .063(3) -.021(3) .006(2) .025(2) C
C45 .080(3) .051(2) .058(2) -.007(2) -.005(2) .016(2) C
C46 .052(2) .050(2) .047(2) -.002(2) -.001(2) .009(2) C
N4 .114(5) .149(5) .114(5) -.026(4) .033(4) -.031(4) C
C10 .111(5) .112(5) .107(5) -.016(4) .036(4) .016(4) C
C11 .097(4) .091(4) .085(4) -.019(3) .040(3) -.015(3) C

loop_
_atom_site_label
_atom_site_fract_x
_atom_site_fract_y
_atom_site_fract_z
_atom_site_B_iso_or_equiv
Pd .22769(3) .03259(2) .07635(2) 2.96(1)
S1 .2691(1) .23810(9) .03820(6) 3.92(4)
S2 .2819(1) .0172(1) -.08529(7) 4.34(4)
P .20458(9) .08660(8) .23738(6) 2.87(3)
N1 .1921(3) -.1621(3) .0864(2) 3.3(1)
N2 .3654(4) .4975(4) -.1228(3) 6.2(2)
N3 .4318(5) .1614(4) -.3049(3) 6.6(2)
C1 .0679(4) -.2152(3) .1034(3) 3.8(1)
C2 .0423(4) -.3439(4) .1094(3) 4.7(2)
C3 .1472(5) -.4206(4) .0990(3) 5.3(2)
C4 .2746(5) -.3668(4) .0813(3) 5.3(2)
C5 .2951(4) -.2381(4) .0756(3) 4.2(2)
C6 .3062(3) .1797(4) -.0749(3) 3.6(1)
C7 .3488(4) .2552(4) -.1466(3) 4.1(2)
C8 .3578(4) .3889(4) -.1329(3) 4.6(2)
C9 .3929(4) .2012(4) -.2336(3) 4.5(2)
C21 .1018(3) .2225(3) .2533(2) 3.2(1)
C22 .1193(4) .3032(4) .3367(3) 4.1(2)
C23 .0325(5) .4000(4) .3478(3) 5.0(2)
C24 -.0705(5) .4159(4) .2765(3) 5.0(2)
C25 -.0881(4) .3361(4) .1933(3) 4.7(2)
C26 -.0018(4) .2392(3) .1814(3) 3.8(1)
C31 .3727(3) .1258(3) .3043(2) 3.0(1)
C32 .3914(4) .1282(4) .4053(2) 3.8(1)
C33 .5215(4) .1573(4) .4532(3) 4.6(2)
C34 .6330(4) .1833(5) .4019(3) 5.2(2)
C35 .6158(4) .1815(5) .3028(3) 5.5(2)
C36 .4863(4) .1523(4) .2536(3) 4.2(2)
C41 .1235(3) -.0355(3) .3051(2) 3.3(1)
C42 -.0114(4) -.0319(4) .3297(3) 4.7(2)
C43 -.0706(5) -.1316(5) .3777(4) 5.9(2)
C44 .0021(5) -.2334(5) .3981(3) 5.7(2)
C45 .1341(5) -.2383(4) .3728(3) 5.0(2)
C46 .1963(4) -.1398(4) .3269(3) 4.0(1)
N4 .2955(7) .4466(6) .5565(5) 10.1(3)
C10 .5278(7) .5003(6) .6547(5) 8.6(3)
C11 .3964(7) .4700(6) .5997(4) 7.2(3)
H1 -.0049 -.1620 .1117 4.6
H2 -.0476 -.3788 .1205 5.6
H3 .1323 -.5096 .1047 6.4
H4 .3485 -.4191 .0725 6.3
H5 .3839 -.2017 .0636 5.1
H6 .1907 .2926 .3863 4.9
H7 .0437 .4550 .4054 6.1
H8 -.1296 .4830 .2842 6.0
H9 -.1593 .3472 .1436 5.6
H10 -.0138 .1847 .1239 4.5
H11 .3144 .1096 .4415 4.6
H12 .5334 .1593 .5223 5.5
H13 .7227 .2024 .4350 6.2
H14 .6933 .2013 .2675 6.5
H15 .4758 .1501 .1845 4.9
H16 -.0633 .0378 .3137 5.7
H17 -.1620 -.1284 .3963 7.1
H18 -.0397 -.3008 .4308 6.9
H19 .1837 -.3100 .3865 6.0
H20 .2888 -.1429 .3103 4.8
H21 .5763 .4256 .6584 10.5
H22 .5807 .5624 .6242 10.5
H23 .5140 .5318 .7188 10.5

loop_
_geom_angle_atom_site_label_1
_geom_angle_atom_site_label_2
_geom_angle_atom_site_label_3
_geom_angle
_geom_angle_publ_flag
N1 Pd S1 170.38(8) yes
N1 Pd S2 95.13(8) yes
N1 Pd P 95.57(8) yes
S1 Pd P 94.04(4) yes
S1 Pd S2 75.35(4) yes
S2 Pd P 167.89(3) yes
C6 S1 Pd 87.70(10) yes
C6 S2 Pd 86.20(10) yes
C31 P C41 104.00(10) no
C31 P C21 107.9(2) no
C31 P Pd 110.80(10) no
C41 P C21 104.9(2) no
C41 P Pd 116.30(10) no
C21 P Pd 112.30(10) no
C1 N1 C5 118.3(3) no
C1 N1 Pd 121.7(2) no
C5 N1 Pd 120.0(2) no
N1 C1 C2 122.4(3) no
C3 C2 C1 119.2(4) no
C2 C3 C4 118.7(4) no
C5 C4 C3 120.1(4) no
N1 C5 C4 121.4(4) no
C7 C6 S2 125.5(3) no
C7 C6 S1 123.8(3) no
S2 C6 S1 110.6(2) yes
C6 C7 C8 121.2(4) yes
C6 C7 C9 121.0(4) yes
C8 C7 C9 117.7(3) yes
N2 C8 C7 179.2(5) yes
N3 C9 C7 177.4(5) yes
C26 C21 C22 119.8(3) no
C26 C21 P 118.0(3) no
C22 C21 P 122.1(3) no
C21 C22 C23 119.7(4) no
C24 C23 C22 120.3(4) no
C23 C24 C25 120.2(4) no
C24 C25 C26 120.0(4) no
C21 C26 C25 120.0(4) no
C36 C31 C32 118.8(3) no
C36 C31 P 119.1(3) no
C32 C31 P 122.1(3) no
C33 C32 C31 120.2(3) no
C34 C33 C32 120.4(3) no
C35 C34 C33 119.9(4) no
C34 C35 C36 120.5(4) no
C31 C36 C35 120.2(3) no
C42 C41 C46 119.3(3) no
C42 C41 P 122.0(3) no
C46 C41 P 118.6(3) no
C41 C42 C43 119.5(4) no
C44 C43 C42 120.4(4) no
C45 C44 C43 120.3(4) no
C44 C45 C46 120.5(4) no
C45 C46 C41 120.0(4) no
N4 C11 C10 179.4(6) no
H1 C1 N1 118.71 no
H1 C1 C2 118.86 no
H2 C2 C3 120.51 no
H2 C2 C1 120.34 no
H3 C3 C2 120.47 no
H3 C3 C4 120.87 no
H4 C4 C5 120.04 no
H4 C4 C3 119.83 no
H5 C5 N1 119.22 no
H5 C5 C4 119.42 no
H6 C22 C21 120.26 no
H6 C22 C23 120.04 no
H7 C23 C24 119.84 no
H7 C23 C22 119.82 no
H8 C24 C23 120.08 no
H8 C24 C25 119.76 no
H9 C25 C24 120.24 no
H9 C25 C26 119.76 no
H10 C26 C21 120.12 no
H10 C26 C25 119.87 no
H11 C32 C33 119.92 no
H11 C32 C31 119.92 no
H12 C33 C34 119.89 no
H12 C33 C32 119.75 no
H13 C34 C35 119.90 no
H13 C34 C33 120.16 no
H14 C35 C34 119.63 no
H14 C35 C36 119.85 no
H15 C36 C31 119.96 no
H15 C36 C35 119.81 no
H16 C42 C41 120.21 no
H16 C42 C43 120.31 no
H17 C43 C44 119.79 no
H17 C43 C42 119.76 no
H18 C44 C45 120.14 no
H18 C44 C43 119.56 no
H19 C45 C44 119.83 no
H19 C45 C46 119.71 no
H20 C46 C45 120.18 no
H20 C46 C41 119.82 no
H22 C10 H23 109.60 no
H22 C10 H21 109.35 no
H22 C10 C11 109.94 no
H23 C10 H21 108.95 no
H23 C10 C11 109.69 no
H21 C10 C11 109.29 no

loop_
_geom_bond_atom_site_label_1
_geom_bond_atom_site_label_2
_geom_bond_distance
_geom_bond_publ_flag
Pd N1 2.082(3) yes
Pd S1 2.288(2) yes
Pd S2 2.3400(10) yes
Pd P 2.3000(10) yes
S1 C6 1.724(4) yes
S2 C6 1.716(4) yes
P C31 1.816(3) yes
P C41 1.817(3) yes
P C21 1.828(3) yes
N1 C1 1.341(5) yes
N1 C5 1.344(5) yes
N2 C8 1.146(6) yes
N3 C9 1.154(5) yes
C1 C2 1.377(6) no
C2 C3 1.363(6) no
C3 C4 1.373(6) no
C4 C5 1.372(6) no
C6 C7 1.385(5) yes
C7 C8 1.414(6) yes
C7 C9 1.414(6) yes
C21 C26 1.383(5) no
C21 C22 1.384(5) no
C22 C23 1.387(5) no
C23 C24 1.372(6) no
C24 C25 1.377(6) no
C25 C26 1.385(5) no
C31 C36 1.381(5) no
C31 C32 1.392(5) no
C32 C33 1.381(5) no
C33 C34 1.368(6) no
C34 C35 1.365(6) no
C35 C36 1.384(6) no
C41 C42 1.387(5) no
C41 C46 1.391(5) no
C42 C43 1.397(6) no
C43 C44 1.365(7) no
C44 C45 1.365(7) no
C45 C46 1.383(5) no
N4 C11 1.108(8) no
C10 C11 1.430(10) no
C1 H1 .948 no
C2 H2 .953 no
C3 H3 .953 no
C4 H4 .953 no
C5 H5 .953 no
C22 H6 .952 no
C23 H7 .951 no
C24 H8 .954 no
C25 H9 .952 no
C26 H10 .948 no
C32 H11 .952 no
C33 H12 .952 no
C34 H13 .952 no
C35 H14 .951 no
C36 H15 .951 no
C42 H16 .953 no
C43 H17 .949 no
C44 H18 .952 no
C45 H19 .952 no
C46 H20 .951 no
C10 H23 .947 no
C10 H22 .952 no
C10 H21 .955 no

loop_
_geom_torsion_atom_site_label_1
_geom_torsion_atom_site_label_2
_geom_torsion_atom_site_label_3
_geom_torsion_atom_site_label_4
_geom_torsion
_geom_torsion_publ_flag
Pd N1 C1 C2 179.4(3) no
Pd N1 C5 C4 -179.6(3) no
Pd S1 C6 C7 -177.8(3) no
Pd S1 C6 S2 2.4(2) no
Pd P C31 C36 16.7(3) no
Pd P C31 C32 -162.2(3) no
Pd P C41 C42 -105.0(3) no
Pd P C41 C46 70.7(3) no
Pd P C21 C26 31.1(3) no
Pd P C21 C22 -152.8(3) no
Pd S2 C6 C7 177.9(3) no
Pd S2 C6 S1 -2.4(2) no
S1 C6 C7 C8 -3.5(5) no
S1 C6 C7 C9 172.6(3) no
S1 Pd N1 C1 -109.7(5) no
S1 Pd N1 C5 70.2(6) no
S1 Pd P C31 -77.60(10) no
S1 Pd P C41 163.90(10) no
S1 Pd P C21 43.10(10) no
S1 Pd S2 C6 1.70(10) no
S2 C6 C7 C8 176.2(3) no
S2 C6 C7 C9 -7.7(5) no
S2 Pd N1 C1 -117.7(3) no
S2 Pd N1 C5 62.2(3) no
S2 Pd S1 C6 -1.70(10) no
S2 Pd P C31 -49.2(2) no
S2 Pd P C41 -167.6(2) no
S2 Pd P C21 71.5(2) no
P C31 C36 C35 -179.5(3) no
P C31 C32 C33 179.4(3) no
P C41 C42 C43 176.9(3) no
P C41 C46 C45 -175.9(3) no
P C21 C26 C25 175.8(3) no
P C21 C22 C23 -175.8(3) no
P Pd N1 C1 68.0(3) no
P Pd N1 C5 -112.1(3) no
P Pd S1 C6 172.40(10) no
P Pd S2 C6 -27.6(2) no
N1 C1 C2 C3 .9(6) no
N1 C5 C4 C3 -.5(7) no
N1 Pd S1 C6 -10.0(5) no
N1 Pd P C31 102.80(10) no
N1 Pd P C41 -15.7(2) no
N1 Pd P C21 -136.50(10) no
N1 Pd S2 C6 -179.7(2) no
N2 C8 C7 C6 -172.4(2) no
N2 C8 C7 C9 11.3(2) no
C1 N1 C5 C4 .3(7) no
C1 C2 C3 C4 -1.0(6) no
C2 C3 C4 C5 .9(7) no
C2 C1 N1 C5 -.5(6) no
C21 C26 C25 C24 .2(7) no
C21 C22 C23 C24 0(2) no
C21 P C31 C36 -106.6(3) no
C21 P C31 C32 74.4(3) no
C21 P C41 C42 19.7(4) no
C21 P C41 C46 -164.6(3) no
C22 C21 C26 C25 -.3(7) no
C22 C21 P C31 -30.4(3) no
C22 C21 P C41 80.0(3) no
C22 C23 C24 C25 -.2(8) no
C23 C24 C25 C26 .1(8) no
C23 C22 C21 C26 .0(10) no
C26 C21 P C31 153.6(3) no
C26 C21 P C41 -96.0(3) no
C31 C36 C35 C34 .6(7) no
C31 C32 C33 C34 -.4(8) no
C31 P C41 C42 132.9(3) no
C31 P C41 C46 -51.4(3) no
C32 C33 C34 C35 .5(8) no
C32 C31 C36 C35 -.5(6) no
C32 C31 P C41 -36.6(3) no
C33 C34 C35 C36 -.6(8) no
C33 C32 C31 C36 .4(6) no
C36 C31 P C41 142.4(3) no
C41 C42 C43 C44 -1.7(7) no
C41 C46 C45 C44 -.9(6) no
C42 C41 C46 C45 .0(10) no
C42 C43 C44 C45 .7(8) no
C43 C44 C45 C46 .5(7) no
C43 C42 C41 C46 1.3(6) no
